data_7233664
loop_
_publ_author_name
'Noviyan Darmawan'
'Cheng-Han Yang'
'Matteo Mauro'
'Roland Frohlich'
'Luisa De Cola'
'Chih-Hao Chang'
'Zih-Jyun Wu'
'Cheng-Wei Tai'

_publ_section_title
;
 Highly efficient blue and deep-blue emitting zwitterionic iridium(III)
 complexes: synthesis, photophysics and electroluminescence
;
_journal_name_full 'Journal of Materials Chemistry C'
_journal_page_first 2569
_journal_page_last 2582
_journal_paper_doi 10.1039/C3TC32181A
_journal_volume 2
_journal_year 2014
_chemical_formula_sum 'C34 H26 F4 Ir N7 O3 S'
_chemical_formula_weight 880.88
_space_group_IT_number 14
_space_group_name_Hall '-P 2ybc'
_space_group_name_H-M_alt 'P 1 21/c 1'
_symmetry_cell_setting monoclinic
_symmetry_space_group_name_H-M 'P 1 21/c 1'
_atom_sites_solution_hydrogens geom
_atom_sites_solution_primary direct
_atom_sites_solution_secondary difmap
_cell_angle_alpha 90.00
_cell_angle_beta 97.541(1)
_cell_angle_gamma 90.00
_cell_formula_units_Z 4
_cell_length_a 22.5873(5)
_cell_length_b 16.4337(4)
_cell_length_c 8.5110(2)
_cell_measurement_reflns_used 6997
_cell_measurement_temperature 223(2)
_cell_measurement_theta_max 27.88
_cell_measurement_theta_min 4.08
_cell_volume 3131.90(13)
_computing_cell_refinement 'Collect (Nonius B.V., 1998)'
_computing_data_collection 'Collect (Nonius B.V., 1998)'
_computing_data_reduction 'Denzo-SMN (Otwinowski & Minor, 1997)'
_computing_molecular_graphics 'XP (BrukerAXS, 2000)'
_computing_publication_material 'SHELXL-97 (Sheldrick, 1997)'
_computing_structure_refinement 'SHELXL-97 (Sheldrick, 1997)'
_computing_structure_solution 'SHELXS-97 (Sheldrick, 1990)'
_diffrn_ambient_temperature 223(2)
_diffrn_measured_fraction_theta_full 0.988
_diffrn_measured_fraction_theta_max 0.988
_diffrn_measurement_device_type 'Nonius KappaCCD APEXII'
_diffrn_measurement_method '\w and \f scans'
_diffrn_radiation_monochromator 'Montel mirror'
_diffrn_radiation_source 'rotating anode Nonius FR591'
_diffrn_radiation_type MoK\a
_diffrn_radiation_wavelength 0.71073
_diffrn_reflns_av_R_equivalents 0.045
_diffrn_reflns_av_sigmaI/netI 0.0271
_diffrn_reflns_limit_h_max 29
_diffrn_reflns_limit_h_min -29
_diffrn_reflns_limit_k_max 16
_diffrn_reflns_limit_k_min -21
_diffrn_reflns_limit_l_max 11
_diffrn_reflns_limit_l_min -11
_diffrn_reflns_number 28704
_diffrn_reflns_theta_full 27.78
_diffrn_reflns_theta_max 27.78
_diffrn_reflns_theta_min 4.14
_exptl_absorpt_coefficient_mu 4.404
_exptl_absorpt_correction_T_max 0.7480
_exptl_absorpt_correction_T_min 0.3517
_exptl_absorpt_correction_type multi-scan
_exptl_absorpt_process_details 'Denzo (Otwinowski, Boerk, Majewski & Minor, 2003)'
_exptl_crystal_colour 'light yellow'
_exptl_crystal_density_diffrn 1.868
_exptl_crystal_density_method 'not measured'
_exptl_crystal_description plate
_exptl_crystal_F_000 1728
_exptl_crystal_size_max 0.30
_exptl_crystal_size_mid 0.20
_exptl_crystal_size_min 0.07
_refine_diff_density_max 1.098
_refine_diff_density_min -2.232
_refine_diff_density_rms 0.112
_refine_ls_extinction_method none
_refine_ls_goodness_of_fit_ref 1.094
_refine_ls_hydrogen_treatment constr
_refine_ls_matrix_type full
_refine_ls_number_parameters 452
_refine_ls_number_reflns 7307
_refine_ls_number_restraints 0
_refine_ls_restrained_S_all 1.094
_refine_ls_R_factor_all 0.0393
_refine_ls_R_factor_gt 0.0315
_refine_ls_shift/su_max 0.002
_refine_ls_shift/su_mean 0.000
_refine_ls_structure_factor_coef Fsqd
_refine_ls_weighting_details 'calc w=1/[\s^2^(Fo^2^)+(0.0460P)^2^+4.4798P] where P=(Fo^2^+2Fc^2^)/3'
_refine_ls_weighting_scheme calc
_refine_ls_wR_factor_gt 0.0836
_refine_ls_wR_factor_ref 0.0916
_reflns_number_gt 5975
_reflns_number_total 7307
_reflns_threshold_expression >2sigma(I)
_cod_data_source_file 1000002.cif
_cod_data_source_block PCOD1000002
_cod_original_sg_symbol_H-M P21/c
_cod_database_code 7233664

loop_
_symmetry_equiv_pos_as_xyz
'x, y, z'
'-x, y+1/2, -z+1/2'
'-x, -y, -z'
'x, -y-1/2, z-1/2'

loop_
_atom_site_label
_atom_site_type_symbol
_atom_site_fract_x
_atom_site_fract_y
_atom_site_fract_z
_atom_site_U_iso_or_equiv
_atom_site_adp_type
_atom_site_occupancy
_atom_site_symmetry_multiplicity
_atom_site_calc_flag
_atom_site_refinement_flags
_atom_site_disorder_assembly
_atom_site_disorder_group
Ir Ir 1.293440(5) 0.499924(7) 1.076984(15) 0.02453(6) Uani 1 1 d . . .
N11 N 1.24059(12) 0.60377(17) 0.9811(3) 0.0273(6) Uani 1 1 d . . .
C12 C 1.25875(17) 0.6628(2) 0.8898(5) 0.0365(8) Uani 1 1 d . . .
H12 H 1.2981 0.6610 0.8655 0.044 Uiso 1 1 calc R . .
C13 C 1.22253(18) 0.7258(2) 0.8300(5) 0.0401(9) Uani 1 1 d . . .
H13 H 1.2368 0.7655 0.7649 0.048 Uiso 1 1 calc R . .
C14 C 1.16464(17) 0.7300(2) 0.8672(5) 0.0407(9) Uani 1 1 d . . .
H14 H 1.1388 0.7719 0.8262 0.049 Uiso 1 1 calc R . .
C15 C 1.14559(16) 0.6713(2) 0.9655(5) 0.0353(8) Uani 1 1 d . . .
H15 H 1.1071 0.6739 0.9956 0.042 Uiso 1 1 calc R . .
C16 C 1.18416(14) 0.6083(2) 1.0195(4) 0.0290(7) Uani 1 1 d . . .
C17 C 1.16778(14) 0.5412(2) 1.1154(4) 0.0296(7) Uani 1 1 d . . .
C18 C 1.11457(17) 0.5135(2) 1.1551(5) 0.0332(8) Uani 1 1 d . . .
H18 H 1.0770 0.5387 1.1349 0.040 Uiso 1 1 calc R . .
N19 N 1.12802(12) 0.44256(18) 1.2294(4) 0.0311(6) Uani 1 1 d . . .
N20 N 1.18646(12) 0.42370(17) 1.2361(3) 0.0305(6) Uani 1 1 d . . .
N21 N 1.21022(13) 0.48547(17) 1.1675(4) 0.0271(6) Uani 1 1 d . . .
C22 C 1.08523(15) 0.3813(2) 1.2723(4) 0.0356(8) Uani 1 1 d . . .
H22A H 1.0655 0.4013 1.3607 0.043 Uiso 1 1 calc R . .
H22B H 1.1064 0.3309 1.3058 0.043 Uiso 1 1 calc R . .
C23 C 1.03866(15) 0.3647(2) 1.1287(4) 0.0347(8) Uani 1 1 d . . .
H23A H 1.0106 0.3235 1.1571 0.042 Uiso 1 1 calc R . .
H23B H 1.0160 0.4147 1.1008 0.042 Uiso 1 1 calc R . .
C24 C 1.06637(15) 0.3353(2) 0.9844(4) 0.0350(8) Uani 1 1 d . . .
H24A H 1.0726 0.2764 0.9925 0.042 Uiso 1 1 calc R . .
H24B H 1.1055 0.3611 0.9846 0.042 Uiso 1 1 calc R . .
S1 S 1.02147(4) 0.35747(6) 0.80324(11) 0.03452(19) Uani 1 1 d . . .
O1 O 1.01541(12) 0.44569(17) 0.7994(3) 0.0448(6) Uani 1 1 d . . .
O2 O 1.05370(12) 0.32665(18) 0.6788(3) 0.0469(7) Uani 1 1 d . . .
O3 O 0.96418(11) 0.31697(19) 0.8099(4) 0.0478(7) Uani 1 1 d . . .
N31 N 1.25785(12) 0.41538(18) 0.9162(4) 0.0302(6) Uani 1 1 d . . .
C32 C 1.21955(16) 0.4333(2) 0.7867(4) 0.0371(8) Uani 1 1 d . . .
H32 H 1.2129 0.4883 0.7594 0.045 Uiso 1 1 calc R . .
C33 C 1.18958(17) 0.3747(3) 0.6923(5) 0.0426(9) Uani 1 1 d . . .
H33 H 1.1628 0.3893 0.6027 0.051 Uiso 1 1 calc R . .
C34 C 1.19957(17) 0.2942(3) 0.7317(5) 0.0417(9) Uani 1 1 d . . .
H34 H 1.1790 0.2531 0.6702 0.050 Uiso 1 1 calc R . .
C35 C 1.24011(17) 0.2741(2) 0.8624(5) 0.0378(8) Uani 1 1 d . . .
H35 H 1.2475 0.2192 0.8894 0.045 Uiso 1 1 calc R . .
C36 C 1.26981(15) 0.3358(2) 0.9538(4) 0.0303(7) Uani 1 1 d . . .
C37 C 1.31548(15) 0.3265(2) 1.0919(4) 0.0309(7) Uani 1 1 d . . .
C38 C 1.34161(16) 0.2539(2) 1.1482(5) 0.0367(8) Uani 1 1 d . . .
F38 F 1.32211(11) 0.18200(13) 1.0822(3) 0.0478(6) Uani 1 1 d . . .
C39 C 1.38770(16) 0.2501(2) 1.2724(5) 0.0402(9) Uani 1 1 d . . .
H39 H 1.4053 0.2004 1.3076 0.048 Uiso 1 1 calc R . .
C40 C 1.40614(16) 0.3223(3) 1.3407(5) 0.0395(9) Uani 1 1 d . . .
F40 F 1.45108(10) 0.32078(16) 1.4633(3) 0.0541(6) Uani 1 1 d . . .
C41 C 1.38148(15) 0.3967(2) 1.2948(4) 0.0332(7) Uani 1 1 d . . .
H41 H 1.3954 0.4446 1.3478 0.040 Uiso 1 1 calc R . .
C42 C 1.33569(14) 0.3998(2) 1.1689(4) 0.0277(7) Uani 1 1 d . . .
N51 N 1.33468(12) 0.57621(17) 1.2456(4) 0.0295(6) Uani 1 1 d . . .
C52 C 1.31334(17) 0.5933(2) 1.3818(4) 0.0388(8) Uani 1 1 d . . .
H52 H 1.2768 0.5704 1.4007 0.047 Uiso 1 1 calc R . .
C53 C 1.3437(2) 0.6437(3) 1.4951(5) 0.0502(10) Uani 1 1 d . . .
H53 H 1.3278 0.6555 1.5893 0.060 Uiso 1 1 calc R . .
C54 C 1.3978(2) 0.6764(3) 1.4673(5) 0.0527(11) Uani 1 1 d . . .
H54 H 1.4193 0.7104 1.5432 0.063 Uiso 1 1 calc R . .
C55 C 1.41989(19) 0.6591(3) 1.3295(5) 0.0464(10) Uani 1 1 d . . .
H55 H 1.4566 0.6815 1.3105 0.056 Uiso 1 1 calc R . .
C56 C 1.38835(15) 0.6083(2) 1.2162(4) 0.0335(8) Uani 1 1 d . . .
C57 C 1.40560(14) 0.5821(2) 1.0651(4) 0.0328(7) Uani 1 1 d . . .
C58 C 1.45705(16) 0.6056(2) 1.0007(5) 0.0434(9) Uani 1 1 d . . .
F58 F 1.49477(11) 0.65963(17) 1.0820(4) 0.0654(8) Uani 1 1 d . . .
C59 C 1.47146(18) 0.5769(3) 0.8602(6) 0.0497(10) Uani 1 1 d . . .
H59 H 1.5062 0.5938 0.8198 0.060 Uiso 1 1 calc R . .
C60 C 1.4326(2) 0.5220(3) 0.7808(6) 0.0470(10) Uani 1 1 d . . .
F60 F 1.44703(17) 0.49256(18) 0.6418(4) 0.0706(10) Uani 1 1 d . . .
C61 C 1.3814(2) 0.4966(2) 0.8339(6) 0.0378(9) Uani 1 1 d . . .
H61 H 1.3563 0.4590 0.7747 0.045 Uiso 1 1 calc R . .
C62 C 1.36657(15) 0.5266(2) 0.9761(5) 0.0321(7) Uani 1 1 d . . .
N101 N 1.17537(19) 0.5790(3) 0.5234(5) 0.0636(11) Uani 1 1 d . . .
C102 C 1.1281(2) 0.5861(3) 0.5500(5) 0.0482(10) Uani 1 1 d . . .
C103 C 1.0670(2) 0.5950(4) 0.5842(6) 0.0650(14) Uani 1 1 d . . .
H10A H 1.0395 0.5803 0.4913 0.097 Uiso 1 1 calc R . .
H10B H 1.0601 0.6511 0.6126 0.097 Uiso 1 1 calc R . .
H10C H 1.0607 0.5596 0.6717 0.097 Uiso 1 1 calc R . .

loop_
_atom_site_aniso_label
_atom_site_aniso_U_11
_atom_site_aniso_U_22
_atom_site_aniso_U_33
_atom_site_aniso_U_23
_atom_site_aniso_U_13
_atom_site_aniso_U_12
Ir 0.01567(9) 0.02779(9) 0.02982(9) 0.00081(5) 0.00180(6) -0.00057(4)
N11 0.0211(13) 0.0294(14) 0.0311(14) 0.0015(12) 0.0019(11) -0.0013(11)
C12 0.0323(19) 0.0350(19) 0.042(2) 0.0049(16) 0.0030(15) -0.0022(15)
C13 0.039(2) 0.0364(19) 0.045(2) 0.0109(17) 0.0050(17) -0.0016(16)
C14 0.039(2) 0.0353(19) 0.046(2) 0.0022(16) -0.0042(17) 0.0062(15)
C15 0.0243(16) 0.0349(18) 0.046(2) 0.0001(16) 0.0004(14) 0.0036(14)
C16 0.0224(15) 0.0302(16) 0.0339(17) -0.0029(14) 0.0017(13) 0.0013(12)
C17 0.0163(14) 0.0322(18) 0.0399(19) -0.0024(14) 0.0018(13) 0.0018(12)
C18 0.0220(17) 0.0380(19) 0.039(2) 0.0006(15) 0.0024(15) 0.0025(13)
N19 0.0200(13) 0.0366(15) 0.0368(15) 0.0013(13) 0.0041(11) -0.0001(11)
N20 0.0190(13) 0.0350(15) 0.0376(15) 0.0036(12) 0.0041(11) 0.0003(11)
N21 0.0128(13) 0.0335(14) 0.0351(16) 0.0028(12) 0.0036(11) -0.0014(10)
C22 0.0255(17) 0.043(2) 0.0399(19) 0.0027(16) 0.0094(14) -0.0065(15)
C23 0.0228(16) 0.0385(19) 0.043(2) -0.0021(16) 0.0068(14) -0.0040(14)
C24 0.0229(16) 0.0393(19) 0.043(2) -0.0046(16) 0.0058(14) 0.0027(14)
S1 0.0225(4) 0.0397(5) 0.0417(5) -0.0030(4) 0.0055(3) 0.0007(3)
O1 0.0387(15) 0.0415(14) 0.0554(17) 0.0048(13) 0.0101(12) 0.0072(12)
O2 0.0379(15) 0.0597(18) 0.0453(16) -0.0120(14) 0.0139(12) 0.0027(13)
O3 0.0245(13) 0.0608(18) 0.0577(18) -0.0045(15) 0.0040(12) -0.0073(12)
N31 0.0204(13) 0.0337(15) 0.0360(15) -0.0011(12) 0.0021(11) -0.0005(11)
C32 0.0293(18) 0.043(2) 0.0373(19) -0.0009(16) -0.0024(14) -0.0001(15)
C33 0.034(2) 0.054(2) 0.038(2) -0.0033(18) -0.0032(15) -0.0004(17)
C34 0.0290(18) 0.052(2) 0.044(2) -0.0120(18) 0.0023(16) -0.0087(16)
C35 0.0335(19) 0.0380(19) 0.043(2) -0.0049(16) 0.0078(16) -0.0050(15)
C36 0.0226(15) 0.0339(18) 0.0349(18) -0.0002(14) 0.0056(13) -0.0017(13)
C37 0.0240(16) 0.0363(17) 0.0328(17) 0.0022(14) 0.0058(13) 0.0022(13)
C38 0.0289(17) 0.0342(18) 0.048(2) 0.0000(16) 0.0088(15) 0.0027(14)
F38 0.0459(13) 0.0349(11) 0.0630(15) -0.0013(11) 0.0085(11) 0.0033(10)
C39 0.0310(19) 0.0381(19) 0.052(2) 0.0091(17) 0.0086(16) 0.0103(15)
C40 0.0204(16) 0.052(2) 0.045(2) 0.0094(19) 0.0003(14) 0.0057(16)
F40 0.0351(12) 0.0606(15) 0.0602(15) 0.0105(12) -0.0174(11) 0.0068(11)
C41 0.0216(16) 0.0385(19) 0.0388(19) 0.0034(16) 0.0016(14) 0.0011(14)
C42 0.0193(15) 0.0320(17) 0.0325(17) 0.0070(14) 0.0056(13) 0.0000(12)
N51 0.0228(14) 0.0298(14) 0.0353(15) -0.0026(12) 0.0010(11) 0.0000(11)
C52 0.0354(19) 0.046(2) 0.0356(19) 0.0011(16) 0.0050(15) 0.0043(16)
C53 0.059(3) 0.053(2) 0.037(2) -0.0101(19) 0.0013(19) 0.006(2)
C54 0.057(3) 0.049(2) 0.047(2) -0.013(2) -0.014(2) -0.007(2)
C55 0.034(2) 0.047(2) 0.055(3) -0.002(2) -0.0065(18) -0.0098(17)
C56 0.0241(16) 0.0318(17) 0.042(2) -0.0013(15) -0.0044(14) -0.0063(13)
C57 0.0182(15) 0.0363(18) 0.044(2) 0.0043(15) 0.0038(13) -0.0024(13)
C58 0.0239(17) 0.045(2) 0.060(3) 0.0054(19) 0.0016(16) -0.0047(15)
F58 0.0310(13) 0.0716(18) 0.094(2) -0.0041(16) 0.0088(13) -0.0238(12)
C59 0.0289(19) 0.060(3) 0.063(3) 0.010(2) 0.0187(18) -0.0024(18)
C60 0.038(2) 0.057(2) 0.050(2) 0.002(2) 0.0195(19) 0.006(2)
F60 0.064(2) 0.095(3) 0.061(2) -0.0096(14) 0.0384(17) -0.0015(14)
C61 0.034(2) 0.040(2) 0.042(2) -0.0007(15) 0.0130(18) -0.0004(14)
C62 0.0215(16) 0.0340(17) 0.041(2) 0.0057(16) 0.0052(14) 0.0011(14)
N101 0.055(3) 0.076(3) 0.061(3) 0.010(2) 0.015(2) 0.011(2)
C102 0.054(3) 0.054(2) 0.036(2) 0.0044(18) 0.0025(18) 0.000(2)
C103 0.044(3) 0.097(4) 0.054(3) 0.010(3) 0.003(2) -0.006(3)

loop_
_atom_type_symbol
_atom_type_description
_atom_type_scat_dispersion_real
_atom_type_scat_dispersion_imag
_atom_type_scat_source
C C 0.0033 0.0016 'International Tables Vol C Tables 4.2.6.8 and 6.1.1.4'
H H 0.0000 0.0000 'International Tables Vol C Tables 4.2.6.8 and 6.1.1.4'
N N 0.0061 0.0033 'International Tables Vol C Tables 4.2.6.8 and 6.1.1.4'
O O 0.0106 0.0060 'International Tables Vol C Tables 4.2.6.8 and 6.1.1.4'
F F 0.0171 0.0103 'International Tables Vol C Tables 4.2.6.8 and 6.1.1.4'
S S 0.1246 0.1234 'International Tables Vol C Tables 4.2.6.8 and 6.1.1.4'
Ir Ir -1.4442 7.9887 'International Tables Vol C Tables 4.2.6.8 and 6.1.1.4'

loop_
_geom_angle_atom_site_label_1
_geom_angle_atom_site_label_2
_geom_angle_atom_site_label_3
_geom_angle
_geom_angle_site_symmetry_1
_geom_angle_site_symmetry_3
C62 Ir C42 88.29(14) . .
C62 Ir N51 80.85(14) . .
C42 Ir N51 94.59(12) . .
C62 Ir N31 97.81(14) . .
C42 Ir N31 80.12(13) . .
N51 Ir N31 174.60(11) . .
C62 Ir N21 172.24(12) . .
C42 Ir N21 99.44(12) . .
N51 Ir N21 99.03(12) . .
N31 Ir N21 83.01(12) . .
C62 Ir N11 96.30(13) . .
C42 Ir N11 175.17(11) . .
N51 Ir N11 87.66(11) . .
N31 Ir N11 97.70(11) . .
N21 Ir N11 75.96(11) . .
C12 N11 C16 117.9(3) . .
C12 N11 Ir 126.1(2) . .
C16 N11 Ir 116.0(2) . .
N11 C12 C13 123.2(4) . .
N11 C12 H12 118.4 . .
C13 C12 H12 118.4 . .
C12 C13 C14 119.0(4) . .
C12 C13 H13 120.5 . .
C14 C13 H13 120.5 . .
C15 C14 C13 118.8(3) . .
C15 C14 H14 120.6 . .
C13 C14 H14 120.6 . .
C14 C15 C16 119.2(3) . .
C14 C15 H15 120.4 . .
C16 C15 H15 120.4 . .
N11 C16 C15 121.9(3) . .
N11 C16 C17 114.2(3) . .
C15 C16 C17 123.9(3) . .
N21 C17 C18 107.5(3) . .
N21 C17 C16 118.4(3) . .
C18 C17 C16 133.6(3) . .
N19 C18 C17 104.7(3) . .
N19 C18 H18 127.7 . .
C17 C18 H18 127.7 . .
C18 N19 N20 112.3(3) . .
C18 N19 C22 126.5(3) . .
N20 N19 C22 120.1(3) . .
N21 N20 N19 104.9(3) . .
N20 N21 C17 110.6(3) . .
N20 N21 Ir 132.3(2) . .
C17 N21 Ir 115.1(2) . .
N19 C22 C23 109.2(3) . .
N19 C22 H22A 109.8 . .
C23 C22 H22A 109.8 . .
N19 C22 H22B 109.8 . .
C23 C22 H22B 109.8 . .
H22A C22 H22B 108.3 . .
C24 C23 C22 112.8(3) . .
C24 C23 H23A 109.0 . .
C22 C23 H23A 109.0 . .
C24 C23 H23B 109.0 . .
C22 C23 H23B 109.0 . .
H23A C23 H23B 107.8 . .
C23 C24 S1 112.8(2) . .
C23 C24 H24A 109.0 . .
S1 C24 H24A 109.0 . .
C23 C24 H24B 109.0 . .
S1 C24 H24B 109.0 . .
H24A C24 H24B 107.8 . .
O2 S1 O1 112.67(18) . .
O2 S1 O3 113.58(18) . .
O1 S1 O3 111.88(17) . .
O2 S1 C24 106.19(17) . .
O1 S1 C24 105.43(17) . .
O3 S1 C24 106.35(18) . .
C32 N31 C36 119.3(3) . .
C32 N31 Ir 123.8(2) . .
C36 N31 Ir 116.6(2) . .
N31 C32 C33 122.8(4) . .
N31 C32 H32 118.6 . .
C33 C32 H32 118.6 . .
C32 C33 C34 118.6(4) . .
C32 C33 H33 120.7 . .
C34 C33 H33 120.7 . .
C33 C34 C35 119.7(4) . .
C33 C34 H34 120.1 . .
C35 C34 H34 120.1 . .
C34 C35 C36 119.5(4) . .
C34 C35 H35 120.2 . .
C36 C35 H35 120.2 . .
N31 C36 C35 120.0(3) . .
N31 C36 C37 112.6(3) . .
C35 C36 C37 127.4(3) . .
C38 C37 C42 118.3(3) . .
C38 C37 C36 126.0(3) . .
C42 C37 C36 115.6(3) . .
F38 C38 C39 116.7(3) . .
F38 C38 C37 120.3(3) . .
C39 C38 C37 123.0(3) . .
C40 C39 C38 116.4(3) . .
C40 C39 H39 121.8 . .
C38 C39 H39 121.8 . .
F40 C40 C39 118.0(3) . .
F40 C40 C41 117.8(4) . .
C39 C40 C41 124.2(4) . .
C40 C41 C42 118.8(4) . .
C40 C41 H41 120.6 . .
C42 C41 H41 120.6 . .
C41 C42 C37 119.2(3) . .
C41 C42 Ir 126.7(3) . .
C37 C42 Ir 114.1(2) . .
C52 N51 C56 120.1(3) . .
C52 N51 Ir 123.7(2) . .
C56 N51 Ir 116.1(2) . .
N51 C52 C53 121.8(4) . .
N51 C52 H52 119.1 . .
C53 C52 H52 119.1 . .
C52 C53 C54 118.7(4) . .
C52 C53 H53 120.6 . .
C54 C53 H53 120.6 . .
C55 C54 C53 119.9(4) . .
C55 C54 H54 120.1 . .
C53 C54 H54 120.1 . .
C54 C55 C56 120.4(4) . .
C54 C55 H55 119.8 . .
C56 C55 H55 119.8 . .
N51 C56 C55 119.1(4) . .
N51 C56 C57 113.0(3) . .
C55 C56 C57 127.9(3) . .
C58 C57 C62 117.2(3) . .
C58 C57 C56 126.5(3) . .
C62 C57 C56 116.2(3) . .
F58 C58 C59 117.9(3) . .
F58 C58 C57 118.5(4) . .
C59 C58 C57 123.6(4) . .
C58 C59 C60 116.6(4) . .
C58 C59 H59 121.7 . .
C60 C59 H59 121.7 . .
F60 C60 C61 119.5(4) . .
F60 C60 C59 116.9(4) . .
C61 C60 C59 123.6(4) . .
C60 C61 C62 119.6(4) . .
C60 C61 H61 120.2 . .
C62 C61 H61 120.2 . .
C61 C62 C57 119.4(3) . .
C61 C62 Ir 127.0(3) . .
C57 C62 Ir 113.7(3) . .
N101 C102 C103 179.8(6) . .
C102 C103 H10A 109.5 . .
C102 C103 H10B 109.5 . .
H10A C103 H10B 109.5 . .
C102 C103 H10C 109.5 . .
H10A C103 H10C 109.5 . .
H10B C103 H10C 109.5 . .

loop_
_geom_bond_atom_site_label_1
_geom_bond_atom_site_label_2
_geom_bond_distance
_geom_bond_site_symmetry_2
Ir C62 2.008(3) .
Ir C42 2.009(3) .
Ir N51 2.037(3) .
Ir N31 2.040(3) .
Ir N21 2.136(3) .
Ir N11 2.179(3) .
N11 C12 1.340(5) .
N11 C16 1.359(4) .
C12 C13 1.375(5) .
C12 H12 0.9400 .
C13 C14 1.387(6) .
C13 H13 0.9400 .
C14 C15 1.382(5) .
C14 H14 0.9400 .
C15 C16 1.391(5) .
C15 H15 0.9400 .
C16 C17 1.449(5) .
C17 N21 1.357(4) .
C17 C18 1.368(5) .
C18 N19 1.342(5) .
C18 H18 0.9400 .
N19 N20 1.350(4) .
N19 C22 1.474(4) .
N20 N21 1.320(4) .
C22 C23 1.529(5) .
C22 H22A 0.9800 .
C22 H22B 0.9800 .
C23 C24 1.528(5) .
C23 H23A 0.9800 .
C23 H23B 0.9800 .
C24 S1 1.769(4) .
C24 H24A 0.9800 .
C24 H24B 0.9800 .
S1 O2 1.453(3) .
S1 O1 1.456(3) .
S1 O3 1.463(3) .
N31 C32 1.341(4) .
N31 C36 1.365(5) .
C32 C33 1.374(5) .
C32 H32 0.9400 .
C33 C34 1.376(6) .
C33 H33 0.9400 .
C34 C35 1.385(5) .
C34 H34 0.9400 .
C35 C36 1.395(5) .
C35 H35 0.9400 .
C36 C37 1.467(5) .
C37 C38 1.389(5) .
C37 C42 1.417(5) .
C38 F38 1.356(4) .
C38 C39 1.384(5) .
C39 C40 1.362(6) .
C39 H39 0.9400 .
C40 F40 1.357(4) .
C40 C41 1.380(5) .
C41 C42 1.389(5) .
C41 H41 0.9400 .
N51 C52 1.342(5) .
N51 C56 1.375(4) .
C52 C53 1.383(6) .
C52 H52 0.9400 .
C53 C54 1.384(7) .
C53 H53 0.9400 .
C54 C55 1.364(7) .
C54 H54 0.9400 .
C55 C56 1.397(5) .
C55 H55 0.9400 .
C56 C57 1.457(5) .
C57 C58 1.402(5) .
C57 C62 1.417(5) .
C58 F58 1.356(5) .
C58 C59 1.364(6) .
C59 C60 1.373(7) .
C59 H59 0.9400 .
C60 F60 1.356(5) .
C60 C61 1.362(6) .
C61 C62 1.388(6) .
C61 H61 0.9400 .
N101 C102 1.126(6) .
C102 C103 1.455(6) .
C103 H10A 0.9700 .
C103 H10B 0.9700 .
C103 H10C 0.9700 .

loop_
_geom_torsion_atom_site_label_1
_geom_torsion_atom_site_label_2
_geom_torsion_atom_site_label_3
_geom_torsion_atom_site_label_4
_geom_torsion
_geom_torsion_site_symmetry_1
_geom_torsion_site_symmetry_2
_geom_torsion_site_symmetry_3
_geom_torsion_site_symmetry_4
C62 Ir N11 C12 -1.9(3) . . . .
C42 Ir N11 C12 -163.5(13) . . . .
N51 Ir N11 C12 78.6(3) . . . .
N31 Ir N11 C12 -100.7(3) . . . .
N21 Ir N11 C12 178.5(3) . . . .
C62 Ir N11 C16 178.5(2) . . . .
C42 Ir N11 C16 16.9(15) . . . .
N51 Ir N11 C16 -101.0(2) . . . .
N31 Ir N11 C16 79.7(2) . . . .
N21 Ir N11 C16 -1.1(2) . . . .
C16 N11 C12 C13 -2.0(5) . . . .
Ir N11 C12 C13 178.4(3) . . . .
N11 C12 C13 C14 1.1(6) . . . .
C12 C13 C14 C15 1.1(6) . . . .
C13 C14 C15 C16 -2.3(6) . . . .
C12 N11 C16 C15 0.7(5) . . . .
Ir N11 C16 C15 -179.7(3) . . . .
C12 N11 C16 C17 178.7(3) . . . .
Ir N11 C16 C17 -1.7(4) . . . .
C14 C15 C16 N11 1.5(5) . . . .
C14 C15 C16 C17 -176.3(3) . . . .
N11 C16 C17 N21 5.3(5) . . . .
C15 C16 C17 N21 -176.8(3) . . . .
N11 C16 C17 C18 -165.8(4) . . . .
C15 C16 C17 C18 12.1(6) . . . .
N21 C17 C18 N19 0.1(4) . . . .
C16 C17 C18 N19 171.9(4) . . . .
C17 C18 N19 N20 -0.9(4) . . . .
C17 C18 N19 C22 -168.9(3) . . . .
C18 N19 N20 N21 1.4(4) . . . .
C22 N19 N20 N21 170.3(3) . . . .
N19 N20 N21 C17 -1.4(4) . . . .
N19 N20 N21 Ir -164.4(3) . . . .
C18 C17 N21 N20 0.8(4) . . . .
C16 C17 N21 N20 -172.4(3) . . . .
C18 C17 N21 Ir 167.0(3) . . . .
C16 C17 N21 Ir -6.3(4) . . . .
C62 Ir N21 N20 163.1(9) . . . .
C42 Ir N21 N20 -12.2(3) . . . .
N51 Ir N21 N20 -108.4(3) . . . .
N31 Ir N21 N20 66.5(3) . . . .
N11 Ir N21 N20 166.3(3) . . . .
C62 Ir N21 C17 0.7(11) . . . .
C42 Ir N21 C17 -174.6(3) . . . .
N51 Ir N21 C17 89.2(3) . . . .
N31 Ir N21 C17 -95.9(3) . . . .
N11 Ir N21 C17 3.9(2) . . . .
C18 N19 C22 C23 48.2(5) . . . .
N20 N19 C22 C23 -118.9(3) . . . .
N19 C22 C23 C24 58.0(4) . . . .
C22 C23 C24 S1 -154.3(3) . . . .
C23 C24 S1 O2 179.6(3) . . . .
C23 C24 S1 O1 59.8(3) . . . .
C23 C24 S1 O3 -59.1(3) . . . .
C62 Ir N31 C32 -90.2(3) . . . .
C42 Ir N31 C32 -177.1(3) . . . .
N51 Ir N31 C32 -165.5(11) . . . .
N21 Ir N31 C32 82.0(3) . . . .
N11 Ir N31 C32 7.3(3) . . . .
C62 Ir N31 C36 96.5(3) . . . .
C42 Ir N31 C36 9.6(2) . . . .
N51 Ir N31 C36 21.2(13) . . . .
N21 Ir N31 C36 -91.3(3) . . . .
N11 Ir N31 C36 -166.0(2) . . . .
C36 N31 C32 C33 2.7(6) . . . .
Ir N31 C32 C33 -170.4(3) . . . .
N31 C32 C33 C34 -0.5(6) . . . .
C32 C33 C34 C35 -1.3(6) . . . .
C33 C34 C35 C36 0.8(6) . . . .
C32 N31 C36 C35 -3.2(5) . . . .
Ir N31 C36 C35 170.4(3) . . . .
C32 N31 C36 C37 176.1(3) . . . .
Ir N31 C36 C37 -10.3(4) . . . .
C34 C35 C36 N31 1.5(5) . . . .
C34 C35 C36 C37 -177.6(3) . . . .
N31 C36 C37 C38 -172.7(3) . . . .
C35 C36 C37 C38 6.5(6) . . . .
N31 C36 C37 C42 4.6(4) . . . .
C35 C36 C37 C42 -176.2(3) . . . .
C42 C37 C38 F38 177.5(3) . . . .
C36 C37 C38 F38 -5.3(5) . . . .
C42 C37 C38 C39 -2.2(5) . . . .
C36 C37 C38 C39 175.0(3) . . . .
F38 C38 C39 C40 -178.5(3) . . . .
C37 C38 C39 C40 1.2(6) . . . .
C38 C39 C40 F40 179.7(3) . . . .
C38 C39 C40 C41 0.7(6) . . . .
F40 C40 C41 C42 179.6(3) . . . .
C39 C40 C41 C42 -1.4(6) . . . .
C40 C41 C42 C37 0.3(5) . . . .
C40 C41 C42 Ir -178.9(3) . . . .
C38 C37 C42 C41 1.4(5) . . . .
C36 C37 C42 C41 -176.1(3) . . . .
C38 C37 C42 Ir -179.3(3) . . . .
C36 C37 C42 Ir 3.2(4) . . . .
C62 Ir C42 C41 74.4(3) . . . .
N51 Ir C42 C41 -6.2(3) . . . .
N31 Ir C42 C41 172.7(3) . . . .
N21 Ir C42 C41 -106.2(3) . . . .
N11 Ir C42 C41 -123.9(13) . . . .
C62 Ir C42 C37 -104.8(3) . . . .
N51 Ir C42 C37 174.5(2) . . . .
N31 Ir C42 C37 -6.6(2) . . . .
N21 Ir C42 C37 74.5(3) . . . .
N11 Ir C42 C37 56.8(15) . . . .
C62 Ir N51 C52 -177.3(3) . . . .
C42 Ir N51 C52 -89.8(3) . . . .
N31 Ir N51 C52 -101.3(12) . . . .
N21 Ir N51 C52 10.5(3) . . . .
N11 Ir N51 C52 85.9(3) . . . .
C62 Ir N51 C56 0.2(3) . . . .
C42 Ir N51 C56 87.7(2) . . . .
N31 Ir N51 C56 76.3(12) . . . .
N21 Ir N51 C56 -171.9(2) . . . .
N11 Ir N51 C56 -96.5(2) . . . .
C56 N51 C52 C53 0.7(5) . . . .
Ir N51 C52 C53 178.2(3) . . . .
N51 C52 C53 C54 -0.8(6) . . . .
C52 C53 C54 C55 0.5(7) . . . .
C53 C54 C55 C56 -0.3(7) . . . .
C52 N51 C56 C55 -0.4(5) . . . .
Ir N51 C56 C55 -178.0(3) . . . .
C52 N51 C56 C57 178.6(3) . . . .
Ir N51 C56 C57 1.0(4) . . . .
C54 C55 C56 N51 0.2(6) . . . .
C54 C55 C56 C57 -178.6(4) . . . .
N51 C56 C57 C58 178.7(3) . . . .
C55 C56 C57 C58 -2.5(6) . . . .
N51 C56 C57 C62 -2.2(5) . . . .
C55 C56 C57 C62 176.7(4) . . . .
C62 C57 C58 F58 179.0(3) . . . .
C56 C57 C58 F58 -1.9(6) . . . .
C62 C57 C58 C59 -1.2(6) . . . .
C56 C57 C58 C59 178.0(4) . . . .
F58 C58 C59 C60 179.7(4) . . . .
C57 C58 C59 C60 -0.1(6) . . . .
C58 C59 C60 F60 -179.3(4) . . . .
C58 C59 C60 C61 0.9(7) . . . .
F60 C60 C61 C62 180.0(4) . . . .
C59 C60 C61 C62 -0.2(7) . . . .
C60 C61 C62 C57 -1.2(6) . . . .
C60 C61 C62 Ir 179.0(3) . . . .
C58 C57 C62 C61 1.8(5) . . . .
C56 C57 C62 C61 -177.4(3) . . . .
C58 C57 C62 Ir -178.4(3) . . . .
C56 C57 C62 Ir 2.4(4) . . . .
C42 Ir C62 C61 83.5(4) . . . .
N51 Ir C62 C61 178.4(4) . . . .
N31 Ir C62 C61 3.7(4) . . . .
N21 Ir C62 C61 -91.9(10) . . . .
N11 Ir C62 C61 -95.0(4) . . . .
C42 Ir C62 C57 -96.3(3) . . . .
N51 Ir C62 C57 -1.4(3) . . . .
N31 Ir C62 C57 -176.1(3) . . . .
N21 Ir C62 C57 88.3(10) . . . .
N11 Ir C62 C57 85.2(3) . . . .
